data_4124917
loop_
_publ_author_name
'Kong, Wei-Jun'
'Liu, Yue-Jin'
'Xu, Hui'
'Chen, Yan-Qiao'
'Dai, Hui-Xiong'
'Yu, Jin-Quan'

_publ_section_title
;
 Pd-Catalyzed \a-Selective C-H Functionalization of Olefins: En Route to
 4-Imino-\b-Lactams.
;
_journal_issue 7
_journal_name_full 'Journal of the American Chemical Society'
_journal_page_first 2146
_journal_page_last 2149
_journal_paper_doi 10.1021/jacs.5b13353
_journal_volume 138
_journal_year 2016
_chemical_formula_sum 'C15 H18 N2 O2'
_chemical_formula_weight 258.31
_chemical_name_systematic
; 
 ? 
;
_space_group_crystal_system monoclinic
_space_group_IT_number 14
_space_group_name_Hall '-P 2ybc'
_space_group_name_H-M_alt 'P 1 21/c 1'
_symmetry_space_group_name_Hall '-P 2ybc'
_symmetry_space_group_name_H-M 'P 1 21/c 1'
_atom_sites_solution_hydrogens geom
_audit_creation_method SHELXL-2013
_cell_angle_alpha 90
_cell_angle_beta 93.729(5)
_cell_angle_gamma 90
_cell_formula_units_Z 4
_cell_length_a 10.6579(19)
_cell_length_b 18.645(3)
_cell_length_c 7.3052(12)
_cell_measurement_reflns_used 816
_cell_measurement_temperature 293(2)
_cell_measurement_theta_max 37.349
_cell_measurement_theta_min 4.409
_cell_volume 1448.6(4)
_computing_cell_refinement 'Bruker SMART'
_computing_data_collection 'Bruker SMART'
_computing_data_reduction 'Bruker SHELXTL'
_computing_molecular_graphics 'Bruker SHELXTL'
_computing_publication_material 'Bruker SHELXTL'
_computing_structure_refinement 'SHELXL-2013 (Sheldrick, 2013)'
_computing_structure_solution 'Bruker SHELXTL'
_diffrn_ambient_temperature 293(2)
_diffrn_measured_fraction_theta_full 1.000
_diffrn_measured_fraction_theta_max 1.000
_diffrn_measurement_device_type 'CCD area detector'
_diffrn_measurement_method 'phi and omega scans'
_diffrn_radiation_type MoK\a
_diffrn_radiation_wavelength 0.71073
_diffrn_reflns_av_R_equivalents 0.0567
_diffrn_reflns_av_unetI/netI 0.0583
_diffrn_reflns_laue_measured_fraction_full 1.000
_diffrn_reflns_laue_measured_fraction_max 1.000
_diffrn_reflns_limit_h_max 11
_diffrn_reflns_limit_h_min -12
_diffrn_reflns_limit_k_max 22
_diffrn_reflns_limit_k_min -17
_diffrn_reflns_limit_l_max 8
_diffrn_reflns_limit_l_min -8
_diffrn_reflns_number 8282
_diffrn_reflns_point_group_measured_fraction_full 1.000
_diffrn_reflns_point_group_measured_fraction_max 1.000
_diffrn_reflns_theta_full 25.242
_diffrn_reflns_theta_max 25.499
_diffrn_reflns_theta_min 1.915
_exptl_absorpt_coefficient_mu 0.080
_exptl_absorpt_correction_T_max 0.7457
_exptl_absorpt_correction_T_min 0.5826
_exptl_absorpt_correction_type multi-scan
_exptl_absorpt_process_details sadabs
_exptl_crystal_colour colorless
_exptl_crystal_density_diffrn 1.184
_exptl_crystal_description prismatic
_exptl_crystal_F_000 552
_exptl_crystal_size_max 0.165
_exptl_crystal_size_mid 0.131
_exptl_crystal_size_min 0.112
_refine_diff_density_max 0.319
_refine_diff_density_min -0.206
_refine_diff_density_rms 0.086
_refine_ls_extinction_method none
_refine_ls_goodness_of_fit_ref 1.037
_refine_ls_hydrogen_treatment constr
_refine_ls_matrix_type full
_refine_ls_number_parameters 176
_refine_ls_number_reflns 2692
_refine_ls_number_restraints 0
_refine_ls_restrained_S_all 1.037
_refine_ls_R_factor_all 0.1223
_refine_ls_R_factor_gt 0.0679
_refine_ls_shift/su_max 0.000
_refine_ls_shift/su_mean 0.000
_refine_ls_structure_factor_coef Fsqd
_refine_ls_weighting_details 'w=1/[\s^2^(Fo^2^)+(0.0856P)^2^] where P=(Fo^2^+2Fc^2^)/3'
_refine_ls_weighting_scheme calc
_refine_ls_wR_factor_gt 0.1545
_refine_ls_wR_factor_ref 0.1831
_reflns_Friedel_coverage 0.000
_reflns_number_gt 1498
_reflns_number_total 2692
_reflns_threshold_expression 'I > 2\s(I)'
_cod_data_source_file ja5b13353_si_002.cif
_cod_data_source_block cd214320
_cod_depositor_comments 'Adding full bibliography for 4124916--4124918.cif.'
_cod_database_code 4124917
_shelx_space_group_comment
; 
The symmetry employed for this shelxl refinement is uniquely defined 
by the following loop, which should always be used as a source of 
symmetry information in preference to the above space-group names. 
They are only intended as comments. 
;
_shelxl_version_number 2013-4

loop_
_space_group_symop_operation_xyz
'x, y, z'
'-x, y+1/2, -z+1/2'
'-x, -y, -z'
'x, -y-1/2, z-1/2'

loop_
_atom_site_label
_atom_site_type_symbol
_atom_site_fract_x
_atom_site_fract_y
_atom_site_fract_z
_atom_site_U_iso_or_equiv
_atom_site_adp_type
_atom_site_occupancy
_atom_site_site_symmetry_order
_atom_site_calc_flag
_atom_site_refinement_flags_posn
_atom_site_refinement_flags_adp
N1 N 0.2768(2) 0.17564(10) 0.4420(3) 0.0593(6) Uani 1 1 d . .
N2 N 0.0772(2) 0.12334(11) 0.4832(3) 0.0591(6) Uani 1 1 d . .
O1 O 0.3755(2) 0.28967(10) 0.4403(3) 0.0847(7) Uani 1 1 d . .
O2 O -0.04729(18) 0.14438(9) 0.5105(3) 0.0704(6) Uani 1 1 d . .
C1 C 0.2870(3) 0.24979(14) 0.4456(4) 0.0601(7) Uani 1 1 d . .
C2 C 0.1449(3) 0.17812(13) 0.4621(3) 0.0529(7) Uani 1 1 d . .
C3 C 0.1479(2) 0.25761(13) 0.4592(3) 0.0520(7) Uani 1 1 d . .
C4 C 0.0796(3) 0.31683(14) 0.4640(3) 0.0585(7) Uani 1 1 d . .
H4 H 0.1274 0.3586 0.4675 0.070 Uiso 1 1 calc R U
C5 C -0.0552(3) 0.32985(14) 0.4650(3) 0.0581(7) Uani 1 1 d . .
C6 C -0.1441(3) 0.28382(16) 0.3813(4) 0.0740(9) Uani 1 1 d . .
H6 H -0.1183 0.2422 0.3243 0.089 Uiso 1 1 calc R U
C7 C -0.2704(4) 0.2997(2) 0.3825(6) 0.0947(11) Uani 1 1 d . .
H7 H -0.3292 0.2687 0.3255 0.114 Uiso 1 1 calc R U
C8 C -0.3099(4) 0.3598(3) 0.4660(6) 0.1090(14) Uani 1 1 d . .
H8 H -0.3955 0.3691 0.4681 0.131 Uiso 1 1 calc R U
C9 C -0.2254(4) 0.4066(2) 0.5464(5) 0.1015(13) Uani 1 1 d . .
H9 H -0.2529 0.4481 0.6019 0.122 Uiso 1 1 calc R U
C10 C -0.0966(3) 0.39182(17) 0.5450(4) 0.0795(9) Uani 1 1 d . .
H10 H -0.0386 0.4240 0.5986 0.095 Uiso 1 1 calc R U
C11 C -0.1187(3) 0.08203(15) 0.5429(4) 0.0782(9) Uani 1 1 d . .
H11A H -0.1219 0.0520 0.4360 0.117 Uiso 1 1 calc R U
H11B H -0.2025 0.0956 0.5694 0.117 Uiso 1 1 calc R U
H11C H -0.0800 0.0562 0.6454 0.117 Uiso 1 1 calc R U
C12 C 0.3641(3) 0.11467(14) 0.4405(4) 0.0657(8) Uani 1 1 d . .
C13 C 0.4951(3) 0.14378(17) 0.4222(6) 0.0991(12) Uani 1 1 d . .
H13A H 0.4965 0.1716 0.3117 0.149 Uiso 1 1 calc R U
H13B H 0.5533 0.1046 0.4172 0.149 Uiso 1 1 calc R U
H13C H 0.5187 0.1736 0.5259 0.149 Uiso 1 1 calc R U
C14 C 0.3248(3) 0.06756(16) 0.2768(4) 0.0798(10) Uani 1 1 d . .
H14A H 0.2387 0.0534 0.2837 0.120 Uiso 1 1 calc R U
H14B H 0.3772 0.0257 0.2779 0.120 Uiso 1 1 calc R U
H14C H 0.3338 0.0939 0.1655 0.120 Uiso 1 1 calc R U
C15 C 0.3557(3) 0.07297(16) 0.6191(4) 0.0848(10) Uani 1 1 d . .
H15A H 0.3799 0.1035 0.7211 0.127 Uiso 1 1 calc R U
H15B H 0.4110 0.0323 0.6193 0.127 Uiso 1 1 calc R U
H15C H 0.2709 0.0568 0.6292 0.127 Uiso 1 1 calc R U

loop_
_atom_site_aniso_label
_atom_site_aniso_U_11
_atom_site_aniso_U_22
_atom_site_aniso_U_33
_atom_site_aniso_U_23
_atom_site_aniso_U_13
_atom_site_aniso_U_12
N1 0.0500(15) 0.0510(13) 0.0758(16) 0.0017(11) -0.0031(11) -0.0002(10)
N2 0.0508(15) 0.0564(13) 0.0699(15) -0.0003(11) 0.0035(11) -0.0017(11)
O1 0.0659(15) 0.0619(13) 0.126(2) 0.0052(12) 0.0057(13) -0.0114(11)
O2 0.0590(14) 0.0574(11) 0.0967(16) 0.0038(10) 0.0177(11) -0.0022(9)
C1 0.062(2) 0.0532(17) 0.0645(18) 0.0042(14) -0.0031(14) -0.0054(14)
C2 0.0520(19) 0.0538(16) 0.0520(16) 0.0005(12) -0.0029(12) -0.0023(13)
C3 0.0521(18) 0.0517(15) 0.0514(16) 0.0000(12) -0.0027(12) -0.0002(12)
C4 0.066(2) 0.0539(16) 0.0549(17) 0.0019(13) -0.0035(13) -0.0004(14)
C5 0.064(2) 0.0629(17) 0.0467(15) 0.0066(14) -0.0025(13) 0.0092(14)
C6 0.072(2) 0.077(2) 0.071(2) 0.0140(16) -0.0132(16) -0.0021(16)
C7 0.067(3) 0.115(3) 0.099(3) 0.029(2) -0.017(2) -0.012(2)
C8 0.071(3) 0.176(4) 0.079(3) 0.019(3) 0.003(2) 0.029(3)
C9 0.096(3) 0.137(3) 0.071(2) -0.016(2) 0.003(2) 0.048(3)
C10 0.084(3) 0.091(2) 0.0612(19) -0.0114(16) -0.0079(16) 0.0262(18)
C11 0.072(2) 0.075(2) 0.089(2) -0.0058(17) 0.0145(17) -0.0211(16)
C12 0.057(2) 0.0527(16) 0.086(2) -0.0012(15) -0.0094(15) 0.0062(13)
C13 0.053(2) 0.080(2) 0.163(4) -0.002(2) -0.005(2) 0.0051(16)
C14 0.074(2) 0.0744(19) 0.089(2) -0.0133(17) -0.0038(18) 0.0126(16)
C15 0.093(3) 0.073(2) 0.085(2) 0.0048(18) -0.0202(19) 0.0183(17)

loop_
_atom_type_symbol
_atom_type_description
_atom_type_scat_dispersion_real
_atom_type_scat_dispersion_imag
_atom_type_scat_source
C C 0.0033 0.0016 'International Tables Vol C Tables 4.2.6.8 and 6.1.1.4'
H H 0.0000 0.0000 'International Tables Vol C Tables 4.2.6.8 and 6.1.1.4'
N N 0.0061 0.0033 'International Tables Vol C Tables 4.2.6.8 and 6.1.1.4'
O O 0.0106 0.0060 'International Tables Vol C Tables 4.2.6.8 and 6.1.1.4'

loop_
_geom_angle_atom_site_label_1
_geom_angle_atom_site_label_2
_geom_angle_atom_site_label_3
_geom_angle
C1 N1 C2 92.4(2)
C1 N1 C12 136.3(2)
C2 N1 C12 131.0(2)
C2 N2 O2 110.0(2)
N2 O2 C11 108.4(2)
O1 C1 N1 132.5(3)
O1 C1 C3 136.3(3)
N1 C1 C3 91.2(2)
N2 C2 N1 124.1(2)
N2 C2 C3 145.2(3)
N1 C2 C3 90.49(19)
C4 C3 C2 145.2(3)
C4 C3 C1 129.1(2)
C2 C3 C1 85.8(2)
C3 C4 C5 133.0(3)
C3 C4 H4 113.5
C5 C4 H4 113.5
C10 C5 C6 118.4(3)
C10 C5 C4 119.0(3)
C6 C5 C4 122.6(3)
C7 C6 C5 120.2(3)
C7 C6 H6 119.9
C5 C6 H6 119.9
C8 C7 C6 120.8(4)
C8 C7 H7 119.6
C6 C7 H7 119.6
C7 C8 C9 120.5(4)
C7 C8 H8 119.7
C9 C8 H8 119.7
C8 C9 C10 119.5(4)
C8 C9 H9 120.2
C10 C9 H9 120.2
C5 C10 C9 120.6(3)
C5 C10 H10 119.7
C9 C10 H10 119.7
O2 C11 H11A 109.5
O2 C11 H11B 109.5
H11A C11 H11B 109.5
O2 C11 H11C 109.5
H11A C11 H11C 109.5
H11B C11 H11C 109.5
N1 C12 C13 108.2(2)
N1 C12 C14 108.1(2)
C13 C12 C14 110.3(3)
N1 C12 C15 108.4(3)
C13 C12 C15 111.4(3)
C14 C12 C15 110.5(2)
C12 C13 H13A 109.5
C12 C13 H13B 109.5
H13A C13 H13B 109.5
C12 C13 H13C 109.5
H13A C13 H13C 109.5
H13B C13 H13C 109.5
C12 C14 H14A 109.5
C12 C14 H14B 109.5
H14A C14 H14B 109.5
C12 C14 H14C 109.5
H14A C14 H14C 109.5
H14B C14 H14C 109.5
C12 C15 H15A 109.5
C12 C15 H15B 109.5
H15A C15 H15B 109.5
C12 C15 H15C 109.5
H15A C15 H15C 109.5
H15B C15 H15C 109.5

loop_
_geom_bond_atom_site_label_1
_geom_bond_atom_site_label_2
_geom_bond_distance
N1 C1 1.387(3)
N1 C2 1.424(3)
N1 C12 1.470(3)
N2 C2 1.266(3)
N2 O2 1.410(3)
O1 C1 1.204(3)
O2 C11 1.418(3)
C1 C3 1.499(4)
C2 C3 1.483(3)
C3 C4 1.324(3)
C4 C5 1.458(4)
C4 H4 0.9300
C5 C10 1.381(4)
C5 C6 1.390(4)
C6 C7 1.379(5)
C6 H6 0.9300
C7 C8 1.357(5)
C7 H7 0.9300
C8 C9 1.360(6)
C8 H8 0.9300
C9 C10 1.400(5)
C9 H9 0.9300
C10 H10 0.9300
C11 H11A 0.9600
C11 H11B 0.9600
C11 H11C 0.9600
C12 C13 1.512(4)
C12 C14 1.520(4)
C12 C15 1.526(4)
C13 H13A 0.9600
C13 H13B 0.9600
C13 H13C 0.9600
C14 H14A 0.9600
C14 H14B 0.9600
C14 H14C 0.9600
C15 H15A 0.9600
C15 H15B 0.9600
C15 H15C 0.9600

loop_
_geom_hbond_atom_site_label_D
_geom_hbond_atom_site_label_H
_geom_hbond_atom_site_label_A
_geom_hbond_distance_DH
_geom_hbond_distance_HA
_geom_hbond_distance_DA
_geom_hbond_angle_DHA
_geom_hbond_site_symmetry_A
C15 H15C N2 0.96 2.58 3.209(4) 123.3 .
C15 H15A O1 0.96 2.56 3.471(4) 158.9 4_566
C14 H14A N2 0.96 2.67 3.292(4) 123.2 .
C15 H15C N2 0.96 2.58 3.209(4) 123.3 .
C15 H15A O1 0.96 2.56 3.471(4) 158.9 4_566
C14 H14A N2 0.96 2.67 3.292(4) 123.2 .

loop_
_geom_torsion_atom_site_label_1
_geom_torsion_atom_site_label_2
_geom_torsion_atom_site_label_3
_geom_torsion_atom_site_label_4
_geom_torsion
C2 N2 O2 C11 -177.0(2)
C2 N1 C1 O1 177.5(3)
C12 N1 C1 O1 4.0(5)
C2 N1 C1 C3 -2.20(19)
C12 N1 C1 C3 -175.7(3)
O2 N2 C2 N1 176.3(2)
O2 N2 C2 C3 2.6(5)
C1 N1 C2 N2 -174.2(3)
C12 N1 C2 N2 -0.1(4)
C1 N1 C2 C3 2.22(19)
C12 N1 C2 C3 176.3(3)
N2 C2 C3 C4 -7.3(7)
N1 C2 C3 C4 177.9(4)
N2 C2 C3 C1 172.7(4)
N1 C2 C3 C1 -2.06(18)
O1 C1 C3 C4 2.4(5)
N1 C1 C3 C4 -177.9(3)
O1 C1 C3 C2 -177.6(4)
N1 C1 C3 C2 2.11(19)
C2 C3 C4 C5 -4.7(6)
C1 C3 C4 C5 175.3(3)
C3 C4 C5 C10 153.1(3)
C3 C4 C5 C6 -29.8(4)
C10 C5 C6 C7 -1.3(4)
C4 C5 C6 C7 -178.4(3)
C5 C6 C7 C8 -0.4(5)
C6 C7 C8 C9 1.5(6)
C7 C8 C9 C10 -0.9(6)
C6 C5 C10 C9 1.9(4)
C4 C5 C10 C9 179.2(3)
C8 C9 C10 C5 -0.8(5)
C1 N1 C12 C13 -6.3(4)
C2 N1 C12 C13 -177.7(3)
C1 N1 C12 C14 -125.7(3)
C2 N1 C12 C14 62.9(4)
C1 N1 C12 C15 114.5(3)
C2 N1 C12 C15 -56.9(4)
